data_4070669
loop_
_publ_author_name
'Bambirra, Sergio'
'Perazzolo, Francesca'
'Boot, Steven J.'
'Sciarone, Timo J. J.'
'Meetsma, Auke'
'Hessen, Bart'

_publ_section_title
;
 Strategies for the Synthesis of Lanthanum Dialkyl Complexes with
 Monoanionic Ancillary Ligands
;
_journal_issue 4
_journal_name_full Organometallics
_journal_page_first 704
_journal_paper_doi 10.1021/om700919h
_journal_volume 27
_journal_year 2008
_chemical_compound_source 'see text'
_chemical_formula_moiety 'C48 H74 La N2 O3, C24 H20 B, C4 H8 O'
_chemical_formula_sum 'C76 H102 B La N2 O4'
_chemical_formula_weight 1257.37
_chemical_name_systematic ' ?'
_space_group_IT_number 14
_symmetry_cell_setting monoclinic
_symmetry_Int_Tables_number 14
_symmetry_space_group_name_Hall '-P 2ybc'
_symmetry_space_group_name_H-M 'P 1 21/c 1'
_atom_sites_solution_hydrogens geom
_atom_sites_solution_primary heavy
_atom_sites_solution_secondary direct
_audit_creation_date '2006-01-30  09:34:47'
_audit_creation_method
;
 PLATON <TABLE ACC> option    (version :: 110805)
 SHELXL97-2 & Manual Editing
;
_audit_update_record
;
 ?
;
_cell_angle_alpha 90
_cell_angle_beta 92.309(1)
_cell_angle_gamma 90
_cell_formula_units_Z 4
_cell_length_a 21.148(1)
_cell_length_b 17.242(1)
_cell_length_c 18.497(1)
_cell_measurement_reflns_used 6603
_cell_measurement_temperature 100(1)
_cell_measurement_theta_max 28.30
_cell_measurement_theta_min 2.36
_cell_volume 6739.2(6)
_computing_cell_refinement 'SAINTPLUS, Version 6.02A, (Bruker, 2000)'
_computing_data_collection 'SMART, Version 5.624, (Bruker, 2001)'
_computing_data_reduction 'XPREP, Version 5.1/NT, (Bruker, 2000)'
_computing_molecular_graphics
;
 PLUTO (Meetsma, 2005)
 PLATON (Spek, 2003)
;
_computing_publication_material 'PLATON (Spek, 2003)'
_computing_structure_refinement 'SHELXL-97 (Sheldrick, 1997)'
_computing_structure_solution
;
 DIRDIF-99 (Beurskens et al., 1999)
;
_diffrn_ambient_temperature 100(1)
_diffrn_detector_area_resol_mean 66.06
_diffrn_measured_fraction_theta_full 0.999
_diffrn_measured_fraction_theta_max 0.998
_diffrn_measurement_device_type
;
  Bruker Smart Apex; CCD area detector
;
_diffrn_measurement_method '\f and \w scans'
_diffrn_radiation_detector
;
  CCD area-detector
;
_diffrn_radiation_monochromator 'parallel mounted graphite'
_diffrn_radiation_source 'fine focus sealed Siemens Mo tube '
_diffrn_radiation_type MoK\a
_diffrn_radiation_wavelength 0.71073
_diffrn_reflns_av_R_equivalents 0.0532
_diffrn_reflns_av_sigmaI/netI 0.0519
_diffrn_reflns_limit_h_max 26
_diffrn_reflns_limit_h_min -26
_diffrn_reflns_limit_k_max 21
_diffrn_reflns_limit_k_min -21
_diffrn_reflns_limit_l_max 23
_diffrn_reflns_limit_l_min -23
_diffrn_reflns_number 53027
_diffrn_reflns_reduction_process
;
 Intensity data were corrected for Lorentz and polarization
  effects, decay and absorption and reduced to F~o~^2^
  using SAINT (Bruker, 2000) and SADABS (Sheldrick, 2001)
;
_diffrn_reflns_theta_full 25.00
_diffrn_reflns_theta_max 26.37
_diffrn_reflns_theta_min 2.26
_diffrn_standards_decay_% 0
_diffrn_standards_number 0
_exptl_absorpt_coefficient_mu 0.683
_exptl_absorpt_correction_T_max 0.8811
_exptl_absorpt_correction_T_min 0.7794
_exptl_absorpt_correction_type multi-scan
_exptl_absorpt_process_details '(SADABS, Sheldrick, Bruker, 2001))'
_exptl_crystal_colour yellow
_exptl_crystal_density_diffrn 1.239
_exptl_crystal_density_method 'not measured'
_exptl_crystal_description block
_exptl_crystal_F_000 2664
_exptl_crystal_size_max 0.35
_exptl_crystal_size_mid 0.24
_exptl_crystal_size_min 0.19
_refine_diff_density_max 2.234
_refine_diff_density_min -1.913
_refine_diff_density_rms 0.103
_refine_ls_extinction_method none
_refine_ls_goodness_of_fit_ref 1.147
_refine_ls_hydrogen_treatment constr
_refine_ls_matrix_type full
_refine_ls_number_parameters 768
_refine_ls_number_reflns 13749
_refine_ls_number_restraints 0
_refine_ls_restrained_S_all 1.147
_refine_ls_R_factor_all 0.0713
_refine_ls_R_factor_gt 0.0575
_refine_ls_shift/su_max 0.002
_refine_ls_shift/su_mean 0.000
_refine_ls_structure_factor_coef Fsqd
_refine_ls_weighting_details 'calc w=1/[\s^2^(Fo^2^)+(0.0334P)^2^+26.0070P] where P=(Fo^2^+2Fc^2^)/3'
_refine_ls_weighting_scheme calc
_refine_ls_wR_factor_gt 0.1290
_refine_ls_wR_factor_ref 0.1341
_reflns_number_gt 11237
_reflns_number_total 13749
_reflns_threshold_expression I>2\s(I)
_cod_data_source_file om700919h-file005.cif
_cod_data_source_block Q1077
_cod_depositor_comments
;
The following automatic conversions were performed:

'_symmetry_cell_setting' value 'Monoclinic' changed to 'monoclinic'
according to /home/saulius/struct/CIF-dictionaries/cif_core.dic
dictionary named 'cif_core.dic' version 2.4.1 from
2010-06-29.

'_exptl_absorpt_correction_type' value 'Multi-Scan'
changed to 'multi-scan' according to
/home/saulius/struct/CIF-dictionaries/cif_core.dic dictionary named
'cif_core.dic' version 2.4.1 from 2010-06-29.

Automatic conversion script
Id: cif_fix_values 1715 2011-07-08 13:25:40Z adriana 
;
_cod_original_sg_symbol_H-M 'P 21/c'
_cod_database_code 4070669
_vrn_publ_code_void_volume 143.6
_vrn_publ_code_frame_time_sec 10.0
_vrn_publ_code_meas_time_hour 8.0

loop_
_symmetry_equiv_pos_site_id
_symmetry_equiv_pos_as_xyz
1 x,y,z
2 -x,1/2+y,1/2-z
3 -x,-y,-z
4 x,1/2-y,1/2+z

loop_
_atom_site_aniso_label
_atom_site_aniso_U_11
_atom_site_aniso_U_22
_atom_site_aniso_U_33
_atom_site_aniso_U_23
_atom_site_aniso_U_13
_atom_site_aniso_U_12
La1 0.0124(1) 0.0185(1) 0.0183(1) -0.0013(1) -0.0014(1) -0.0003(1)
O11 0.0243(16) 0.0287(16) 0.0192(15) 0.0058(13) 0.0069(12) -0.0009(13)
O12 0.0172(15) 0.0285(17) 0.0264(17) 0.0055(13) 0.0028(13) 0.0032(13)
O13 0.0247(16) 0.0350(18) 0.0195(15) -0.0028(14) -0.0058(13) 0.0019(14)
N11 0.0182(17) 0.0190(17) 0.0176(17) -0.0006(14) -0.0003(14) -0.0005(14)
N12 0.0174(17) 0.0193(17) 0.0157(16) -0.0009(14) 0.0009(14) -0.0001(14)
C11 0.0089(18) 0.029(2) 0.014(2) -0.0007(17) -0.0010(15) -0.0027(16)
C12 0.017(2) 0.034(2) 0.020(2) -0.0008(19) -0.0001(17) -0.0037(19)
C13 0.035(3) 0.038(3) 0.016(2) 0.002(2) 0.0008(19) -0.003(2)
C14 0.033(3) 0.046(3) 0.017(2) -0.008(2) 0.000(2) -0.002(2)
C15 0.024(2) 0.031(3) 0.026(2) -0.013(2) -0.0017(19) 0.0001(19)
C16 0.014(2) 0.029(2) 0.019(2) -0.0045(18) -0.0002(17) -0.0037(17)
C17 0.022(2) 0.028(2) 0.020(2) 0.0027(18) 0.0003(18) 0.0007(18)
C18 0.026(3) 0.033(3) 0.037(3) 0.008(2) -0.002(2) 0.001(2)
C19 0.026(3) 0.040(3) 0.028(3) 0.008(2) -0.002(2) 0.004(2)
C110 0.019(2) 0.024(2) 0.025(2) -0.0046(18) 0.0027(18) -0.0001(18)
C111 0.039(3) 0.027(3) 0.043(3) 0.001(2) -0.005(2) -0.011(2)
C112 0.024(2) 0.026(2) 0.033(3) -0.002(2) 0.002(2) -0.0001(19)
C113 0.0153(19) 0.0104(19) 0.019(2) 0.0010(16) -0.0009(16) 0.0006(15)
C114 0.016(2) 0.026(2) 0.018(2) 0.0006(17) -0.0004(16) 0.0008(17)
C115 0.018(2) 0.043(3) 0.031(3) 0.011(2) 0.001(2) 0.005(2)
C116 0.017(2) 0.042(3) 0.030(3) -0.008(2) 0.000(2) -0.005(2)
C117 0.016(2) 0.035(3) 0.022(2) 0.0005(19) 0.0009(17) 0.0007(19)
C118 0.0099(18) 0.035(2) 0.0138(19) 0.0004(18) 0.0000(15) 0.0026(18)
C119 0.013(2) 0.042(3) 0.022(2) 0.009(2) 0.0003(18) 0.0025(19)
C120 0.021(2) 0.054(3) 0.026(3) 0.014(2) 0.002(2) 0.004(2)
C121 0.030(3) 0.066(4) 0.018(2) 0.008(2) 0.003(2) 0.005(3)
C122 0.020(2) 0.056(3) 0.024(2) -0.012(2) -0.0001(19) 0.009(2)
C123 0.015(2) 0.040(3) 0.021(2) -0.005(2) -0.0028(18) 0.0049(19)
C124 0.023(2) 0.036(3) 0.026(2) 0.012(2) -0.002(2) -0.003(2)
C125 0.030(3) 0.040(3) 0.055(4) 0.016(3) -0.006(3) -0.007(2)
C126 0.027(3) 0.037(3) 0.045(3) 0.002(2) 0.009(2) -0.004(2)
C127 0.021(2) 0.037(3) 0.028(3) -0.011(2) -0.001(2) 0.005(2)
C128 0.032(3) 0.039(3) 0.042(3) -0.012(2) -0.004(2) 0.001(2)
C129 0.031(3) 0.037(3) 0.044(3) -0.007(2) -0.003(2) 0.010(2)
C130 0.022(2) 0.026(2) 0.042(3) 0.002(2) 0.000(2) 0.0008(19)
C131 0.033(3) 0.027(2) 0.020(2) -0.0057(19) -0.001(2) -0.005(2)
C132 0.029(3) 0.037(3) 0.038(3) 0.002(2) 0.003(2) -0.004(2)
C133 0.050(4) 0.041(3) 0.033(3) 0.010(2) -0.001(3) -0.008(3)
C134 0.059(4) 0.033(3) 0.036(3) 0.008(2) -0.012(3) 0.000(3)
C135 0.035(3) 0.045(3) 0.047(3) -0.004(3) -0.007(3) 0.011(2)
C136 0.030(3) 0.034(3) 0.034(3) -0.001(2) 0.004(2) -0.002(2)
C137 0.020(2) 0.033(3) 0.034(3) 0.003(2) 0.000(2) -0.007(2)
C138 0.040(3) 0.040(3) 0.043(3) 0.003(3) 0.015(3) -0.009(2)
C139 0.045(3) 0.066(4) 0.039(3) -0.009(3) 0.014(3) -0.010(3)
C140 0.037(3) 0.035(3) 0.056(4) -0.013(3) 0.025(3) -0.015(2)
C141 0.021(2) 0.032(3) 0.029(3) 0.007(2) 0.0038(19) 0.0040(19)
C142 0.028(3) 0.034(3) 0.046(3) 0.002(2) 0.010(2) 0.009(2)
C143 0.034(3) 0.047(3) 0.048(3) 0.002(3) 0.020(3) 0.010(2)
C144 0.027(3) 0.088(5) 0.105(6) 0.060(5) 0.032(4) 0.024(3)
C145 0.028(3) 0.047(3) 0.022(2) -0.002(2) -0.004(2) 0.006(2)
C146 0.064(4) 0.052(4) 0.031(3) -0.005(3) -0.014(3) 0.002(3)
C147 0.045(4) 0.062(4) 0.042(3) -0.015(3) -0.020(3) 0.001(3)
C148 0.027(3) 0.040(3) 0.037(3) -0.003(2) -0.008(2) -0.002(2)
C21 0.017(2) 0.026(2) 0.021(2) 0.0008(18) -0.0011(17) -0.0041(17)
C22 0.028(3) 0.027(2) 0.023(2) -0.0003(19) 0.000(2) 0.0005(19)
C23 0.028(3) 0.025(2) 0.034(3) -0.002(2) -0.006(2) 0.0044(19)
C24 0.022(2) 0.026(2) 0.033(3) 0.008(2) -0.005(2) 0.0006(19)
C25 0.022(2) 0.033(3) 0.025(2) 0.006(2) -0.0012(19) -0.0030(19)
C26 0.019(2) 0.026(2) 0.027(2) -0.0006(19) 0.0009(19) -0.0025(18)
C27 0.027(2) 0.020(2) 0.039(3) -0.007(2) 0.012(2) -0.0023(19)
C28 0.050(3) 0.023(3) 0.056(4) 0.008(2) 0.030(3) 0.007(2)
C29 0.076(5) 0.024(3) 0.092(5) 0.007(3) 0.061(4) 0.008(3)
C210 0.063(5) 0.022(3) 0.119(6) -0.014(3) 0.070(5) -0.011(3)
C211 0.024(3) 0.038(3) 0.100(5) -0.032(4) 0.022(3) -0.008(2)
C212 0.028(3) 0.030(3) 0.052(3) -0.020(2) 0.009(2) -0.002(2)
C213 0.023(2) 0.025(2) 0.018(2) 0.0003(18) -0.0040(18) 0.0028(18)
C214 0.026(2) 0.033(3) 0.020(2) 0.0008(19) -0.0025(19) 0.004(2)
C215 0.032(3) 0.046(3) 0.016(2) -0.002(2) -0.003(2) 0.013(2)
C216 0.046(3) 0.034(3) 0.022(2) -0.009(2) -0.013(2) 0.015(2)
C217 0.036(3) 0.022(3) 0.029(3) -0.0034(19) -0.013(2) 0.002(2)
C218 0.019(2) 0.026(2) 0.024(2) -0.0035(18) -0.0039(18) 0.0018(18)
C219 0.030(2) 0.020(2) 0.020(2) 0.0034(17) -0.0013(19) -0.0007(18)
C220 0.030(3) 0.022(2) 0.036(3) 0.000(2) -0.004(2) -0.0007(19)
C221 0.031(3) 0.034(3) 0.068(4) -0.003(3) -0.022(3) 0.004(2)
C222 0.067(4) 0.032(3) 0.055(4) -0.011(3) -0.038(3) 0.005(3)
C223 0.075(5) 0.040(3) 0.034(3) -0.008(3) -0.022(3) 0.014(3)
C224 0.047(3) 0.032(3) 0.021(2) 0.002(2) -0.002(2) 0.008(2)
B2 0.019(2) 0.021(2) 0.020(2) 0.0005(19) 0.004(2) -0.0003(19)
O31 0.183(8) 0.089(5) 0.105(5) 0.031(4) -0.081(5) -0.074(5)
C31 0.067(6) 0.098(7) 0.140(9) 0.045(7) -0.039(6) -0.021(5)
C32 0.160(14) 0.179(15) 0.31(2) 0.164(16) -0.112(15) -0.079(12)
C33 0.054(6) 0.34(2) 0.085(7) 0.065(10) -0.019(5) -0.081(9)
C34 0.140(10) 0.078(7) 0.114(9) 0.005(6) -0.045(8) 0.015(6)

loop_
_atom_site_label
_atom_site_type_symbol
_atom_site_thermal_displace_type
_atom_site_fract_x
_atom_site_fract_y
_atom_site_fract_z
_atom_site_occupancy
_atom_site_U_iso_or_equiv
La1 La Uani 0.23619(1) 0.51272(1) 0.75132(1) 1.000 0.0165(1)
O11 O Uani 0.29063(14) 0.51660(18) 0.62892(16) 1.000 0.0239(9)
O12 O Uani 0.33325(14) 0.42384(18) 0.76335(17) 1.000 0.0240(9)
O13 O Uani 0.27424(15) 0.51103(19) 0.88440(16) 1.000 0.0266(9)
N11 N Uani 0.13471(16) 0.4845(2) 0.68324(18) 1.000 0.0183(10)
N12 N Uani 0.12726(16) 0.4869(2) 0.80222(18) 1.000 0.0175(10)
C11 C Uani 0.12477(18) 0.4596(3) 0.6104(2) 1.000 0.0173(11)
C12 C Uani 0.1185(2) 0.5137(3) 0.5535(2) 1.000 0.0237(12)
C13 C Uani 0.1187(2) 0.4859(3) 0.4825(2) 1.000 0.0297(16)
C14 C Uani 0.1256(2) 0.4088(3) 0.4669(3) 1.000 0.0320(16)
C15 C Uani 0.1323(2) 0.3557(3) 0.5233(3) 1.000 0.0271(14)
C16 C Uani 0.13196(19) 0.3794(3) 0.5954(2) 1.000 0.0207(12)
C17 C Uani 0.1153(2) 0.6011(3) 0.5667(2) 1.000 0.0234(12)
C18 C Uani 0.1784(2) 0.6394(3) 0.5494(3) 1.000 0.0321(17)
C19 C Uani 0.0619(2) 0.6406(3) 0.5227(3) 1.000 0.0314(17)
C110 C Uani 0.1430(2) 0.3202(3) 0.6553(2) 1.000 0.0226(12)
C111 C Uani 0.1128(3) 0.2409(3) 0.6391(3) 1.000 0.0365(17)
C112 C Uani 0.2135(2) 0.3096(3) 0.6734(3) 1.000 0.0276(14)
C113 C Uani 0.09590(18) 0.4794(2) 0.7386(2) 1.000 0.0149(11)
C114 C Uani 0.02233(19) 0.4745(3) 0.7269(2) 1.000 0.0200(12)
C115 C Uani 0.0016(2) 0.5447(3) 0.6813(3) 1.000 0.0307(16)
C116 C Uani 0.0010(2) 0.4002(3) 0.6868(3) 1.000 0.0297(16)
C117 C Uani -0.0150(2) 0.4780(3) 0.7966(2) 1.000 0.0243(14)
C118 C Uani 0.10502(18) 0.4822(3) 0.8737(2) 1.000 0.0196(11)
C119 C Uani 0.0938(2) 0.4083(3) 0.9045(3) 1.000 0.0257(14)
C120 C Uani 0.0816(2) 0.4034(3) 0.9774(3) 1.000 0.0336(16)
C121 C Uani 0.0794(2) 0.4688(3) 1.0200(3) 1.000 0.0380(18)
C122 C Uani 0.0886(2) 0.5401(3) 0.9904(3) 1.000 0.0334(14)
C123 C Uani 0.1022(2) 0.5489(3) 0.9164(2) 1.000 0.0254(14)
C124 C Uani 0.0965(2) 0.3351(3) 0.8606(3) 1.000 0.0284(14)
C125 C Uani 0.0464(3) 0.2743(3) 0.8784(3) 1.000 0.0419(19)
C126 C Uani 0.1625(2) 0.2997(3) 0.8663(3) 1.000 0.0361(17)
C127 C Uani 0.1126(2) 0.6286(3) 0.8862(3) 1.000 0.0287(16)
C128 C Uani 0.1624(3) 0.6748(3) 0.9307(3) 1.000 0.0378(17)
C129 C Uani 0.0505(2) 0.6753(3) 0.8804(3) 1.000 0.0375(17)
C130 C Uani 0.2553(2) 0.6554(3) 0.7645(3) 1.000 0.0300(14)
C131 C Uani 0.2306(2) 0.7226(3) 0.7229(2) 1.000 0.0267(14)
C132 C Uani 0.2695(3) 0.7656(3) 0.6798(3) 1.000 0.0346(17)
C133 C Uani 0.2472(3) 0.8284(3) 0.6396(3) 1.000 0.0414(19)
C134 C Uani 0.1851(3) 0.8514(3) 0.6417(3) 1.000 0.0430(19)
C135 C Uani 0.1445(3) 0.8087(3) 0.6847(3) 1.000 0.0426(17)
C136 C Uani 0.1671(2) 0.7457(3) 0.7240(3) 1.000 0.0326(17)
C137 C Uani 0.3384(2) 0.5751(3) 0.6126(3) 1.000 0.0290(16)
C138 C Uani 0.3690(3) 0.5439(3) 0.5469(3) 1.000 0.0406(17)
C139 C Uani 0.3184(3) 0.4983(4) 0.5088(3) 1.000 0.0497(19)
C140 C Uani 0.2857(3) 0.4609(3) 0.5713(3) 1.000 0.0420(19)
C141 C Uani 0.3381(2) 0.3599(3) 0.8147(3) 1.000 0.0273(16)
C142 C Uani 0.3770(2) 0.3000(3) 0.7773(3) 1.000 0.0358(17)
C143 C Uani 0.4238(3) 0.3495(3) 0.7375(3) 1.000 0.0425(17)
C144 C Uani 0.3927(3) 0.4251(4) 0.7286(4) 1.000 0.073(3)
C145 C Uani 0.2561(2) 0.4689(3) 0.9494(3) 1.000 0.0325(16)
C146 C Uani 0.2892(3) 0.5102(4) 1.0104(3) 1.000 0.049(2)
C147 C Uani 0.3498(3) 0.5355(4) 0.9794(3) 1.000 0.050(2)
C148 C Uani 0.3328(2) 0.5536(3) 0.9012(3) 1.000 0.0349(17)
H13 H Uiso 0.11377 0.52181 0.44375 1.000 0.0355
H14 H Uiso 0.12586 0.39172 0.41806 1.000 0.0384
H15 H Uiso 0.13721 0.30226 0.51250 1.000 0.0325
H17 H Uiso 0.10787 0.60966 0.61912 1.000 0.0281
H18 H Uiso 0.21254 0.61635 0.57966 1.000 0.0480
H18' H Uiso 0.17608 0.69514 0.55910 1.000 0.0480
H18" H Uiso 0.18690 0.63107 0.49824 1.000 0.0480
H19 H Uiso 0.06995 0.63644 0.47099 1.000 0.0469
H19' H Uiso 0.05977 0.69541 0.53631 1.000 0.0469
H19" H Uiso 0.02160 0.61528 0.53236 1.000 0.0469
H110 H Uiso 0.12331 0.34117 0.69953 1.000 0.0270
H111 H Uiso 0.06836 0.24798 0.62354 1.000 0.0546
H111' H Uiso 0.11537 0.20888 0.68291 1.000 0.0546
H111" H Uiso 0.13548 0.21525 0.60063 1.000 0.0546
H112 H Uiso 0.23475 0.29222 0.63016 1.000 0.0415
H112' H Uiso 0.21929 0.27065 0.71172 1.000 0.0415
H112" H Uiso 0.23177 0.35901 0.69000 1.000 0.0415
H115 H Uiso -0.04472 0.54743 0.67820 1.000 0.0460
H115' H Uiso 0.01763 0.53957 0.63252 1.000 0.0460
H115" H Uiso 0.01860 0.59213 0.70386 1.000 0.0460
H116 H Uiso -0.04512 0.40072 0.67905 1.000 0.0447
H116' H Uiso 0.01354 0.35477 0.71582 1.000 0.0447
H116" H Uiso 0.02098 0.39774 0.63995 1.000 0.0447
H117 H Uiso -0.00445 0.52596 0.82274 1.000 0.0360
H117' H Uiso -0.00374 0.43327 0.82721 1.000 0.0360
H117" H Uiso -0.06043 0.47686 0.78410 1.000 0.0360
H120 H Uiso 0.07450 0.35406 0.99844 1.000 0.0405
H121 H Uiso 0.07157 0.46413 1.07003 1.000 0.0457
H122 H Uiso 0.08581 0.58493 1.02002 1.000 0.0399
H124 H Uiso 0.08845 0.35019 0.80881 1.000 0.0338
H125 H Uiso 0.05539 0.25383 0.92715 1.000 0.0627
H125' H Uiso 0.04753 0.23177 0.84323 1.000 0.0627
H125" H Uiso 0.00440 0.29829 0.87607 1.000 0.0627
H126 H Uiso 0.19352 0.33773 0.85057 1.000 0.0543
H126' H Uiso 0.16392 0.25358 0.83549 1.000 0.0543
H126" H Uiso 0.17258 0.28503 0.91669 1.000 0.0543
H127 H Uiso 0.12828 0.62239 0.83620 1.000 0.0345
H128 H Uiso 0.14561 0.68795 0.97780 1.000 0.0567
H128' H Uiso 0.17253 0.72250 0.90486 1.000 0.0567
H128" H Uiso 0.20073 0.64340 0.93795 1.000 0.0567
H129 H Uiso 0.01877 0.64622 0.85150 1.000 0.0559
H129' H Uiso 0.05829 0.72529 0.85714 1.000 0.0559
H129" H Uiso 0.03508 0.68419 0.92897 1.000 0.0559
H130 H Uiso 0.24454 0.66687 0.81496 1.000 0.0357
H130' H Uiso 0.30180 0.66076 0.76326 1.000 0.0357
H132 H Uiso 0.31287 0.75161 0.67776 1.000 0.0417
H133 H Uiso 0.27523 0.85602 0.61004 1.000 0.0497
H134 H Uiso 0.17006 0.89497 0.61478 1.000 0.0513
H135 H Uiso 0.10131 0.82323 0.68675 1.000 0.0507
H136 H Uiso 0.13881 0.71732 0.75262 1.000 0.0393
H137 H Uiso 0.36968 0.58089 0.65347 1.000 0.0347
H137' H Uiso 0.31835 0.62602 0.60230 1.000 0.0347
H138 H Uiso 0.38367 0.58663 0.51595 1.000 0.0488
H138' H Uiso 0.40559 0.51046 0.56077 1.000 0.0488
H139 H Uiso 0.33626 0.45890 0.47647 1.000 0.0595
H139' H Uiso 0.28911 0.53231 0.48018 1.000 0.0595
H140 H Uiso 0.24080 0.44985 0.55798 1.000 0.0501
H140' H Uiso 0.30693 0.41178 0.58574 1.000 0.0501
H141 H Uiso 0.29573 0.33926 0.82500 1.000 0.0327
H141' H Uiso 0.35944 0.37670 0.86071 1.000 0.0327
H142 H Uiso 0.35046 0.26852 0.74318 1.000 0.0429
H142' H Uiso 0.39899 0.26519 0.81270 1.000 0.0429
H143 H Uiso 0.46418 0.35462 0.76619 1.000 0.0511
H143' H Uiso 0.43261 0.32654 0.68993 1.000 0.0511
H144 H Uiso 0.42009 0.46625 0.75025 1.000 0.0871
H144' H Uiso 0.38563 0.43667 0.67647 1.000 0.0871
H145 H Uiso 0.26996 0.41407 0.94749 1.000 0.0388
H145' H Uiso 0.20971 0.47034 0.95440 1.000 0.0388
H146 H Uiso 0.29701 0.47518 1.05223 1.000 0.0592
H146' H Uiso 0.26422 0.55536 1.02604 1.000 0.0592
H147 H Uiso 0.38178 0.49359 0.98321 1.000 0.0601
H147' H Uiso 0.36677 0.58201 1.00479 1.000 0.0601
H148 H Uiso 0.32621 0.61000 0.89431 1.000 0.0419
H148' H Uiso 0.36676 0.53631 0.86958 1.000 0.0419
C21 C Uani 0.4938(2) 0.3261(3) 0.4096(2) 1.000 0.0214(12)
C22 C Uani 0.4757(2) 0.3971(3) 0.4400(3) 1.000 0.0260(14)
C23 C Uani 0.4667(2) 0.4641(3) 0.4005(3) 1.000 0.0292(16)
C24 C Uani 0.4758(2) 0.4640(3) 0.3267(3) 1.000 0.0272(14)
C25 C Uani 0.4933(2) 0.3954(3) 0.2940(3) 1.000 0.0267(14)
C26 C Uani 0.5014(2) 0.3280(3) 0.3349(3) 1.000 0.0240(12)
C27 C Uani 0.4362(2) 0.2344(3) 0.5042(3) 1.000 0.0284(14)
C28 C Uani 0.4353(3) 0.1916(3) 0.5692(3) 1.000 0.0423(19)
C29 C Uani 0.3791(3) 0.1719(3) 0.6012(4) 1.000 0.063(3)
C210 C Uani 0.3222(3) 0.1950(3) 0.5700(4) 1.000 0.066(3)
C211 C Uani 0.3209(3) 0.2388(3) 0.5081(4) 1.000 0.054(2)
C212 C Uani 0.3772(2) 0.2577(3) 0.4763(3) 1.000 0.0365(17)
C213 C Uani 0.5214(2) 0.1701(3) 0.4203(2) 1.000 0.0221(12)
C214 C Uani 0.5704(2) 0.1672(3) 0.3703(2) 1.000 0.0264(14)
C215 C Uani 0.5898(2) 0.0990(3) 0.3376(2) 1.000 0.0314(16)
C216 C Uani 0.5604(3) 0.0299(3) 0.3529(3) 1.000 0.0344(16)
C217 C Uani 0.5115(2) 0.0291(3) 0.4002(3) 1.000 0.0294(17)
C218 C Uani 0.4928(2) 0.0979(3) 0.4325(2) 1.000 0.0231(12)
C219 C Uani 0.5605(2) 0.2707(3) 0.5230(2) 1.000 0.0234(12)
C220 C Uani 0.6247(2) 0.2551(3) 0.5132(3) 1.000 0.0295(16)
C221 C Uani 0.6725(3) 0.2771(3) 0.5627(3) 1.000 0.0450(19)
C222 C Uani 0.6586(3) 0.3150(3) 0.6258(3) 1.000 0.052(2)
C223 C Uani 0.5964(3) 0.3321(3) 0.6375(3) 1.000 0.050(2)
C224 C Uani 0.5485(3) 0.3107(3) 0.5871(3) 1.000 0.0334(16)
B2 B Uani 0.5028(2) 0.2498(3) 0.4634(3) 1.000 0.0199(12)
H22 H Uiso 0.46929 0.39887 0.49054 1.000 0.0312
H23 H Uiso 0.45435 0.51041 0.42381 1.000 0.0352
H24 H Uiso 0.47013 0.51004 0.29902 1.000 0.0328
H25 H Uiso 0.49978 0.39430 0.24353 1.000 0.0325
H26 H Uiso 0.51248 0.28142 0.31100 1.000 0.0290
H28 H Uiso 0.47432 0.17586 0.59190 1.000 0.0507
H29 H Uiso 0.38013 0.14249 0.64459 1.000 0.0748
H210 H Uiso 0.28376 0.18060 0.59125 1.000 0.0797
H211 H Uiso 0.28166 0.25612 0.48702 1.000 0.0639
H212 H Uiso 0.37538 0.28803 0.43345 1.000 0.0437
H214 H Uiso 0.59101 0.21418 0.35860 1.000 0.0318
H215 H Uiso 0.62317 0.10016 0.30482 1.000 0.0373
H216 H Uiso 0.57376 -0.01691 0.33110 1.000 0.0408
H217 H Uiso 0.49072 -0.01818 0.41063 1.000 0.0352
H218 H Uiso 0.45884 0.09589 0.46453 1.000 0.0275
H220 H Uiso 0.63595 0.22827 0.47078 1.000 0.0351
H221 H Uiso 0.71530 0.26592 0.55294 1.000 0.0538
H222 H Uiso 0.69120 0.32898 0.66016 1.000 0.0626
H223 H Uiso 0.58576 0.35874 0.68029 1.000 0.0602
H224 H Uiso 0.50603 0.32375 0.59666 1.000 0.0401
O31 O Uani 0.2065(4) 0.3805(4) 0.2856(4) 1.000 0.128(4)
C31 C Uani 0.2019(4) 0.4431(6) 0.2426(6) 1.000 0.103(4)
C32 C Uani 0.2646(7) 0.4761(9) 0.2471(10) 1.000 0.220(10)
C33 C Uani 0.2978(4) 0.4451(11) 0.3016(6) 1.000 0.160(7)
C34 C Uani 0.2626(6) 0.3831(6) 0.3297(6) 1.000 0.112(5)
H31 H Uiso 0.17027 0.48024 0.26033 1.000 0.1236
H31' H Uiso 0.18970 0.42824 0.19229 1.000 0.1236
H32 H Uiso 0.28607 0.46619 0.20134 1.000 0.2644
H32' H Uiso 0.26178 0.53288 0.25389 1.000 0.2644
H33 H Uiso 0.30637 0.48450 0.33969 1.000 0.1941
H33' H Uiso 0.33882 0.42579 0.28491 1.000 0.1941
H34 H Uiso 0.28622 0.33375 0.32670 1.000 0.1346
H34' H Uiso 0.25287 0.39287 0.38078 1.000 0.1346

loop_
_atom_type_symbol
_atom_type_description
_atom_type_scat_dispersion_real
_atom_type_scat_dispersion_imag
_atom_type_scat_source
O O 0.0106 0.0060 'International Tables Vol C Tables 4.2.6.8 and 6.1.1.4'
N N 0.0061 0.0033 'International Tables Vol C Tables 4.2.6.8 and 6.1.1.4'
La La -0.2871 2.4523 'International Tables Vol C Tables 4.2.6.8 and 6.1.1.4'
B B 0.0013 0.0007 'International Tables Vol C Tables 4.2.6.8 and 6.1.1.4'
H H 0.0000 0.0000 'International Tables Vol C Tables 4.2.6.8 and 6.1.1.4'
C C 0.0033 0.0016 'International Tables Vol C Tables 4.2.6.8 and 6.1.1.4'

loop_
_geom_angle_atom_site_label_1
_geom_angle_atom_site_label_2
_geom_angle_atom_site_label_3
_geom_angle
_geom_angle_publ_flag
O11 La1 O12 73.02(10) yes
O11 La1 O13 135.22(10) yes
O11 La1 N11 88.13(10) yes
O11 La1 N12 139.99(10) yes
O11 La1 C130 89.08(14) yes
O12 La1 O13 71.95(10) yes
O12 La1 N11 126.67(11) yes
O12 La1 N12 126.35(10) yes
O12 La1 C130 116.96(12) yes
O13 La1 N11 135.63(10) yes
O13 La1 N12 84.09(10) yes
O13 La1 C130 82.78(14) yes
N11 La1 N12 51.91(11) yes
N11 La1 C130 111.93(13) yes
N12 La1 C130 106.20(13) yes
La1 O11 C137 122.2(3) yes
La1 O11 C140 127.8(3) yes
C137 O11 C140 109.7(4) yes
La1 O12 C141 123.0(2) yes
La1 O12 C144 131.7(3) yes
C141 O12 C144 105.3(4) yes
La1 O13 C145 135.3(3) yes
La1 O13 C148 115.4(3) yes
C145 O13 C148 108.7(3) yes
C31 O31 C34 110.8(8) yes
La1 N11 C113 99.7(2) yes
C11 N11 C113 129.2(3) yes
La1 N11 C11 129.0(2) yes
La1 N12 C113 96.6(2) yes
C113 N12 C118 130.0(3) yes
La1 N12 C118 133.4(2) yes
N11 C11 C12 120.9(4) yes
C12 C11 C16 120.4(4) no
N11 C11 C16 117.8(4) yes
C11 C12 C13 118.1(5) no
C11 C12 C17 122.5(4) no
C13 C12 C17 119.3(4) no
C12 C13 C14 122.4(4) no
C13 C14 C15 119.3(5) no
C14 C15 C16 121.3(5) no
C11 C16 C110 121.8(3) no
C15 C16 C110 119.6(4) no
C11 C16 C15 118.5(4) no
C12 C17 C18 110.3(4) no
C18 C17 C19 109.2(4) no
C12 C17 C19 113.1(4) no
C16 C110 C111 114.0(4) no
C111 C110 C112 109.4(4) no
C16 C110 C112 111.2(4) no
N11 C113 N12 111.7(3) yes
N11 C113 C114 122.3(3) yes
C14 C13 H13 119.00 no
C12 C13 H13 119.00 no
N12 C113 C114 125.7(3) yes
C115 C114 C116 108.7(4) no
C113 C114 C116 112.5(3) no
C116 C114 C117 106.6(4) no
C13 C14 H14 120.00 no
C115 C114 C117 106.6(4) no
C113 C114 C115 107.2(3) no
C15 C14 H14 120.00 no
C113 C114 C117 115.0(3) no
C16 C15 H15 119.00 no
C14 C15 H15 119.00 no
C18 C17 H17 108.00 no
C19 C17 H17 108.00 no
C12 C17 H17 108.00 no
C119 C118 C123 120.0(4) no
C17 C18 H18" 109.00 no
H18 C18 H18' 110.00 no
C17 C18 H18' 110.00 no
H18' C18 H18" 109.00 no
N12 C118 C119 119.4(4) yes
N12 C118 C123 120.1(4) yes
C17 C18 H18 109.00 no
H18 C18 H18" 109.00 no
C118 C119 C120 119.1(5) no
C118 C119 C124 121.8(5) no
H19' C19 H19" 109.00 no
H19 C19 H19" 109.00 no
C17 C19 H19 109.00 no
C17 C19 H19' 110.00 no
C17 C19 H19" 110.00 no
H19 C19 H19' 109.00 no
C120 C119 C124 119.2(5) no
C119 C120 C121 121.2(5) no
C120 C121 C122 120.0(5) no
C121 C122 C123 121.5(5) no
C118 C123 C122 118.2(4) no
C118 C123 C127 122.2(4) no
C122 C123 C127 119.7(4) no
C125 C124 C126 110.5(4) no
C119 C124 C125 114.6(4) no
C119 C124 C126 110.7(4) no
C123 C127 C128 112.5(4) no
C123 C127 C129 111.5(4) no
C128 C127 C129 109.3(4) no
La1 C130 C131 132.0(3) yes
C132 C131 C136 116.6(5) no
C130 C131 C132 121.0(4) no
C130 C131 C136 122.4(4) no
C131 C132 C133 122.0(6) no
C132 C133 C134 121.0(5) no
C133 C134 C135 118.2(5) no
C134 C135 C136 120.3(5) no
C131 C136 C135 121.8(5) no
O11 C137 C138 104.1(4) yes
C137 C138 C139 104.4(5) no
C138 C139 C140 101.9(5) no
O11 C140 C139 105.1(4) yes
O12 C141 C142 104.2(4) yes
C141 C142 C143 102.5(4) no
C142 C143 C144 104.8(5) no
O12 C144 C143 109.5(5) yes
O13 C145 C146 104.7(4) yes
C145 C146 C147 103.6(4) no
C146 C147 C148 104.7(5) no
O13 C148 C147 105.5(4) yes
C16 C110 H110 107.00 no
C112 C110 H110 107.00 no
C111 C110 H110 107.00 no
C110 C111 H111" 109.00 no
C110 C111 H111 109.00 no
H111' C111 H111" 109.00 no
H111' C111 H111 109.00 no
H111" C111 H111 110.00 no
C110 C111 H111' 109.00 no
C110 C112 H112' 109.00 no
C110 C112 H112 109.00 no
H112' C112 H112" 109.00 no
H112' C112 H112 109.00 no
H112" C112 H112 109.00 no
C110 C112 H112" 110.00 no
C114 C115 H115' 110.00 no
C114 C115 H115" 109.00 no
H115' C115 H115" 109.00 no
H115' C115 H115 109.00 no
H115" C115 H115 109.00 no
C114 C115 H115 110.00 no
C114 C116 H116' 109.00 no
C114 C116 H116 109.00 no
H116' C116 H116" 109.00 no
C114 C116 H116" 109.00 no
H116" C116 H116 109.00 no
H116' C116 H116 109.00 no
C114 C117 H117' 109.00 no
C114 C117 H117" 109.00 no
H117' C117 H117" 109.00 no
H117' C117 H117 110.00 no
C114 C117 H117 109.00 no
H117" C117 H117 110.00 no
C121 C120 H120 119.00 no
C119 C120 H120 119.00 no
C122 C121 H121 120.00 no
C26 C21 B2 126.7(4) yes
C22 C21 B2 118.5(4) yes
C120 C121 H121 120.00 no
C22 C21 C26 114.8(4) no
C123 C122 H122 119.00 no
C21 C22 C23 123.5(5) no
C121 C122 H122 119.00 no
C22 C23 C24 120.0(5) no
C126 C124 H124 107.00 no
C125 C124 H124 107.00 no
C119 C124 H124 107.00 no
C23 C24 C25 118.8(5) no
C124 C125 H125' 109.00 no
C124 C125 H125" 110.00 no
C124 C125 H125 109.00 no
H125' C125 H125" 109.00 no
H125' C125 H125 109.00 no
H125" C125 H125 110.00 no
C24 C25 C26 120.3(5) no
C124 C126 H126' 110.00 no
C21 C26 C25 122.7(5) no
H126' C126 H126 110.00 no
C124 C126 H126 110.00 no
H126' C126 H126" 109.00 no
C124 C126 H126" 109.00 no
H126" C126 H126 109.00 no
C123 C127 H127 108.00 no
C28 C27 C212 115.1(5) no
C129 C127 H127 108.00 no
C28 C27 B2 121.1(4) yes
C212 C27 B2 123.7(5) yes
C128 C127 H127 108.00 no
H128" C128 H128 109.00 no
C27 C28 C29 122.1(5) no
H128' C128 H128 109.00 no
C127 C128 H128 109.00 no
C127 C128 H128' 109.00 no
C127 C128 H128" 109.00 no
H128' C128 H128" 110.00 no
C127 C129 H129 110.00 no
C127 C129 H129' 109.00 no
C28 C29 C210 120.0(6) no
H129' C129 H129 110.00 no
C127 C129 H129" 109.00 no
H129' C129 H129" 109.00 no
H129" C129 H129 110.00 no
C131 C130 H130' 104.00 no
La1 C130 H130' 104.00 no
La1 C130 H130 104.00 no
C131 C130 H130 104.00 no
H130' C130 H130 106.00 no
C131 C132 H132 119.00 no
C133 C132 H132 119.00 no
C134 C133 H133 119.00 no
C132 C133 H133 120.00 no
C135 C134 H134 121.00 no
C133 C134 H134 121.00 no
C134 C135 H135 120.00 no
C136 C135 H135 120.00 no
C135 C136 H136 119.00 no
C131 C136 H136 119.00 no
O11 C137 H137' 111.00 no
C138 C137 H137' 111.00 no
C138 C137 H137 111.00 no
O11 C137 H137 111.00 no
H137' C137 H137 109.00 no
H138' C138 H138 109.00 no
C137 C138 H138' 111.00 no
C137 C138 H138 111.00 no
C139 C138 H138 111.00 no
C139 C138 H138' 111.00 no
C140 C139 H139 111.00 no
C140 C139 H139' 111.00 no
C138 C139 H139' 111.00 no
C138 C139 H139 111.00 no
H139' C139 H139 109.00 no
O11 C140 H140 111.00 no
H140' C140 H140 109.00 no
O11 C140 H140' 111.00 no
C139 C140 H140' 111.00 no
C139 C140 H140 111.00 no
O12 C141 H141' 111.00 no
C142 C141 H141 111.00 no
O12 C141 H141 111.00 no
C142 C141 H141' 111.00 no
H141' C141 H141 109.00 no
C143 C142 H142' 111.00 no
C141 C142 H142' 111.00 no
C143 C142 H142 111.00 no
H142' C142 H142 109.00 no
C141 C142 H142 111.00 no
H143' C143 H143 109.00 no
C144 C143 H143 111.00 no
C142 C143 H143' 111.00 no
C142 C143 H143 111.00 no
C144 C143 H143' 111.00 no
O12 C144 H144 110.00 no
C143 C144 H144' 110.00 no
O12 C144 H144' 110.00 no
H144' C144 H144 108.00 no
C143 C144 H144 110.00 no
C146 C145 H145 111.00 no
C146 C145 H145' 111.00 no
O13 C145 H145' 111.00 no
O13 C145 H145 111.00 no
H145' C145 H145 109.00 no
C145 C146 H146 111.00 no
C147 C146 H146' 111.00 no
H146' C146 H146 109.00 no
C145 C146 H146' 111.00 no
C147 C146 H146 111.00 no
C146 C147 H147' 111.00 no
C146 C147 H147 111.00 no
H147' C147 H147 109.00 no
C148 C147 H147' 111.00 no
C148 C147 H147 111.00 no
C147 C148 H148 111.00 no
O13 C148 H148' 111.00 no
O13 C148 H148 111.00 no
H148' C148 H148 109.00 no
C147 C148 H148' 111.00 no
C21 C22 H22 118.00 no
C23 C22 H22 118.00 no
C24 C23 H23 120.00 no
C22 C23 H23 120.00 no
C23 C24 H24 121.00 no
C25 C24 H24 121.00 no
C26 C25 H25 120.00 no
C24 C25 H25 120.00 no
C25 C26 H26 119.00 no
C21 C26 H26 119.00 no
C29 C28 H28 119.00 no
C27 C28 H28 119.00 no
C28 C29 H29 120.00 no
C210 C29 H29 120.00 no
C29 C210 C211 119.9(6) no
C210 C211 C212 119.6(6) no
C27 C212 C211 123.2(5) no
C218 C213 B2 123.3(4) yes
C214 C213 C218 113.8(4) no
C214 C213 B2 122.8(4) yes
C213 C214 C215 123.3(4) no
C214 C215 C216 119.9(4) no
C215 C216 C217 119.6(5) no
C216 C217 C218 119.7(5) no
C213 C218 C217 123.6(4) no
C220 C219 B2 124.4(4) yes
C220 C219 C224 114.3(4) no
C224 C219 B2 121.2(4) yes
C219 C220 C221 123.0(5) no
C220 C221 C222 120.9(6) no
C221 C222 C223 118.2(5) no
C222 C223 C224 120.7(5) no
C219 C224 C223 122.8(5) no
O31 C31 C32 103.8(10) yes
C31 C32 C33 110.1(13) no
C32 C33 C34 108.4(11) no
O31 C34 C33 104.7(9) yes
C211 C210 H210 120.00 no
C29 C210 H210 120.00 no
C210 C211 H211 120.00 no
C212 C211 H211 120.00 no
C211 C212 H212 118.00 no
C27 C212 H212 118.00 no
C213 C214 H214 118.00 no
C215 C214 H214 118.00 no
C216 C215 H215 120.00 no
C214 C215 H215 120.00 no
C217 C216 H216 120.00 no
C215 C216 H216 120.00 no
C216 C217 H217 120.00 no
C218 C217 H217 120.00 no
C213 C218 H218 118.00 no
C217 C218 H218 118.00 no
C219 C220 H220 118.00 no
C221 C220 H220 119.00 no
C222 C221 H221 120.00 no
C220 C221 H221 120.00 no
C221 C222 H222 121.00 no
C223 C222 H222 121.00 no
C224 C223 H223 120.00 no
C222 C223 H223 120.00 no
C219 C224 H224 119.00 no
C223 C224 H224 119.00 no
O31 C31 H31 111.00 no
C32 C31 H31 111.00 no
C32 C31 H31' 111.00 no
H31 C31 H31' 109.00 no
O31 C31 H31' 111.00 no
C31 C32 H32' 110.00 no
C33 C32 H32 110.00 no
C31 C32 H32 110.00 no
H32 C32 H32' 108.00 no
C33 C32 H32' 110.00 no
C34 C33 H33' 110.00 no
H33 C33 H33' 108.00 no
C34 C33 H33 110.00 no
C32 C33 H33 110.00 no
C32 C33 H33' 110.00 no
O31 C34 H34' 111.00 no
C33 C34 H34 111.00 no
O31 C34 H34 111.00 no
H34 C34 H34' 109.00 no
C33 C34 H34' 111.00 no
C21 B2 C213 113.4(4) yes
C21 B2 C219 107.0(4) yes
C27 B2 C219 110.6(4) yes
C213 B2 C219 108.7(3) yes
C27 B2 C213 108.3(4) yes
C21 B2 C27 108.9(3) yes

loop_
_geom_bond_atom_site_label_1
_geom_bond_atom_site_label_2
_geom_bond_distance
_geom_bond_publ_flag
La1 O11 2.582(3) yes
La1 O12 2.564(3) yes
La1 O13 2.559(3) yes
La1 N11 2.492(3) yes
La1 N12 2.563(3) yes
La1 C130 2.503(5) yes
O11 C137 1.468(6) yes
O11 C140 1.435(6) yes
O12 C141 1.456(6) yes
O12 C144 1.435(7) yes
O13 C145 1.469(6) yes
O13 C148 1.462(6) yes
O31 C34 1.413(15) yes
O31 C31 1.342(13) yes
N11 C113 1.341(5) yes
N11 C11 1.422(5) yes
N12 C113 1.334(5) yes
N12 C118 1.423(5) yes
C11 C12 1.409(6) no
C11 C16 1.420(7) no
C12 C17 1.529(7) no
C12 C13 1.398(6) no
C13 C14 1.369(7) no
C14 C15 1.391(8) no
C15 C16 1.395(7) no
C16 C110 1.518(6) no
C17 C18 1.534(6) no
C17 C19 1.526(6) no
C110 C111 1.534(7) no
C110 C112 1.526(6) no
C13 H13 0.9500 no
C113 C114 1.565(6) no
C14 H14 0.9500 no
C114 C116 1.539(7) no
C114 C117 1.540(5) no
C114 C115 1.529(7) no
C15 H15 0.9500 no
C17 H17 1.0000 no
C18 H18" 0.9800 no
C18 H18 0.9800 no
C18 H18' 0.9800 no
C118 C119 1.420(7) no
C118 C123 1.398(7) no
C19 H19' 0.9800 no
C119 C120 1.386(8) no
C19 H19 0.9800 no
C119 C124 1.503(7) no
C19 H19" 0.9800 no
C120 C121 1.378(7) no
C121 C122 1.363(7) no
C122 C123 1.418(7) no
C123 C127 1.503(7) no
C124 C126 1.523(6) no
C124 C125 1.536(7) no
C127 C129 1.541(6) no
C127 C128 1.533(8) no
C130 C131 1.475(7) no
C131 C132 1.384(7) no
C131 C136 1.402(6) no
C132 C133 1.386(8) no
C133 C134 1.374(9) no
C134 C135 1.403(8) no
C135 C136 1.382(7) no
C137 C138 1.500(8) no
C138 C139 1.483(9) no
C139 C140 1.515(8) no
C141 C142 1.506(7) no
C142 C143 1.519(8) no
C143 C144 1.466(9) no
C145 C146 1.485(8) no
C146 C147 1.490(9) no
C147 C148 1.509(8) no
C110 H110 1.0000 no
C111 H111" 0.9800 no
C111 H111' 0.9800 no
C111 H111 0.9800 no
C112 H112 0.9800 no
C112 H112" 0.9800 no
C112 H112' 0.9800 no
C115 H115' 0.9800 no
C115 H115" 0.9800 no
C115 H115 0.9800 no
C116 H116' 0.9800 no
C116 H116 0.9800 no
C116 H116" 0.9800 no
C117 H117" 0.9800 no
C117 H117' 0.9800 no
C117 H117 0.9800 no
C120 H120 0.9500 no
C121 H121 0.9500 no
C21 B2 1.656(7) yes
C21 C26 1.398(7) no
C21 C22 1.407(7) no
C122 H122 0.9500 no
C22 C23 1.376(7) no
C23 C24 1.386(8) no
C24 C25 1.386(7) no
C124 H124 1.0000 no
C25 C26 1.394(7) no
C125 H125 0.9800 no
C125 H125" 0.9800 no
C125 H125' 0.9800 no
C126 H126 0.9800 no
C126 H126' 0.9800 no
C126 H126" 0.9800 no
C27 B2 1.646(6) yes
C127 H127 1.0000 no
C27 C28 1.412(8) no
C27 C212 1.390(6) no
C128 H128" 0.9800 no
C128 H128 0.9800 no
C128 H128' 0.9800 no
C28 C29 1.391(9) no
C129 H129 0.9800 no
C29 C210 1.373(9) no
C129 H129' 0.9800 no
C129 H129" 0.9800 no
C130 H130' 0.9900 no
C130 H130 0.9900 no
C132 H132 0.9500 no
C133 H133 0.9500 no
C134 H134 0.9500 no
C135 H135 0.9500 no
C136 H136 0.9500 no
C137 H137 0.9900 no
C137 H137' 0.9900 no
C138 H138 0.9900 no
C138 H138' 0.9900 no
C139 H139 0.9900 no
C139 H139' 0.9900 no
C140 H140 0.9900 no
C140 H140' 0.9900 no
C141 H141 0.9900 no
C141 H141' 0.9900 no
C142 H142' 0.9900 no
C142 H142 0.9900 no
C143 H143 0.9900 no
C143 H143' 0.9900 no
C144 H144 0.9900 no
C144 H144' 0.9900 no
C145 H145' 0.9900 no
C145 H145 0.9900 no
C146 H146' 0.9900 no
C146 H146 0.9900 no
C147 H147 0.9900 no
C147 H147' 0.9900 no
C148 H148 0.9900 no
C148 H148' 0.9900 no
C22 H22 0.9500 no
C23 H23 0.9500 no
C24 H24 0.9500 no
C25 H25 0.9500 no
C26 H26 0.9500 no
C28 H28 0.9500 no
C29 H29 0.9500 no
C210 C211 1.371(10) no
C211 C212 1.388(8) no
C213 C218 1.406(7) no
C213 B2 1.644(7) yes
C213 C214 1.417(6) no
C214 C215 1.392(7) no
C215 C216 1.379(7) no
C216 C217 1.381(8) no
C217 C218 1.393(7) no
C219 C224 1.404(7) no
C219 B2 1.651(6) yes
C219 C220 1.403(6) no
C220 C221 1.389(8) no
C221 C222 1.380(8) no
C222 C223 1.374(9) no
C223 C224 1.398(8) no
C31 C32 1.442(17) no
C32 C33 1.32(2) no
C33 C34 1.414(19) no
C210 H210 0.9500 no
C211 H211 0.9500 no
C212 H212 0.9500 no
C214 H214 0.9500 no
C215 H215 0.9500 no
C216 H216 0.9500 no
C217 H217 0.9500 no
C218 H218 0.9500 no
C220 H220 0.9500 no
C221 H221 0.9500 no
C222 H222 0.9500 no
C223 H223 0.9500 no
C224 H224 0.9500 no
C31 H31 0.9900 no
C31 H31' 0.9900 no
C32 H32 0.9900 no
C32 H32' 0.9900 no
C33 H33 0.9900 no
C33 H33' 0.9900 no
C34 H34 0.9900 no
C34 H34' 0.9900 no

loop_
_geom_contact_atom_site_label_1
_geom_contact_atom_site_label_2
_geom_contact_distance
_geom_contact_site_symmetry_2
_geom_contact_publ_flag
La1 C17 4.452(4) . no
La1 C18 4.455(5) . no
La1 C110 4.216(5) . no
La1 C112 3.810(5) . no
La1 C126 4.551(5) . no
La1 C127 4.192(5) . no
La1 H112" 2.8800 . no
La1 H17 3.9500 . no
La1 H18 3.6600 . no
La1 H110 3.9000 . no
La1 H126 3.6600 . no
La1 H127 3.4000 . no
O11 O12 3.062(4) . no
O11 C144 3.198(7) . no
O12 O13 3.009(4) . no
O12 C148 3.393(6) . no
O12 O11 3.062(4) . no
O13 O12 3.009(4) . no
O13 C130 3.347(6) . no
O13 C141 3.228(6) . no
O11 H144' 2.5600 . no
O11 H18 2.5300 . no
O12 H112" 2.7300 . no
O12 H148' 2.8300 . no
O31 H126' 2.6600 4_554 no
N11 N12 2.213(5) . no
N12 N11 2.213(5) . no
N11 H115' 2.7800 . no
N11 H110 2.5000 . no
N11 H116" 2.9200 . no
N11 H17 2.5200 . no
N12 H124 2.5000 . no
N12 H127 2.4200 . no
N12 H117 2.9100 . no
C11 C116 3.193(6) . no
C11 C140 3.508(7) . no
C11 C115 3.307(6) . no
C12 C115 3.529(6) . no
C16 C140 3.586(7) . no
C16 C116 3.322(6) . no
C17 La1 4.452(4) . no
C17 C115 3.411(6) . no
C18 La1 4.455(5) . no
C22 C224 3.414(8) . no
C22 C138 3.437(8) 3_666 no
C22 C212 3.268(7) . no
C23 C138 3.573(8) 3_666 no
C24 C216 3.565(8) 2_655 no
C24 C144 3.559(8) 3_666 no
C26 C142 3.564(7) 4_554 no
C26 C214 3.189(7) . no
C28 C218 3.276(7) . no
C28 C224 3.161(8) . no
C110 La1 4.216(5) . no
C110 C113 3.320(6) . no
C110 C116 3.377(6) . no
C11 H115' 2.7000 . no
C11 H140 2.6800 . no
C11 H116" 2.5200 . no
C12 H140 2.8100 . no
C112 C140 3.597(8) . no
C12 H115' 2.6700 . no
C112 La1 3.810(5) . no
C13 H18" 2.9000 . no
C113 C124 3.359(6) . no
C113 C110 3.320(6) . no
C13 H19 2.8000 . no
C13 H140 2.9500 . no
C14 H140 2.9900 . no
C15 H111 2.9900 . no
C15 H112 3.0700 . no
C15 H125 3.0200 4_554 no
C15 H111" 2.8100 . no
C15 H140 2.8600 . no
C115 C11 3.307(6) . no
C115 C12 3.529(6) . no
C115 C17 3.411(6) . no
C116 C16 3.322(6) . no
C116 C110 3.377(6) . no
C16 H140 2.7200 . no
C116 C11 3.193(6) . no
C16 H116" 2.5400 . no
C17 H115' 2.6600 . no
C117 C123 3.479(6) . no
C117 C119 3.217(6) . no
C117 C118 2.862(6) . no
C117 C124 3.579(7) . no
C118 C145 3.444(6) . no
C18 H137' 3.0900 . no
C18 H13 3.1000 . no
C118 C117 2.862(6) . no
C19 H13 2.7700 . no
C119 C117 3.217(6) . no
C19 H115' 2.8600 . no
C21 H142' 3.0700 4_554 no
C121 C121 3.575(6) 3_567 no
C121 C122 3.554(6) 3_567 no
C21 H212 2.6400 . no
C21 H214 3.0000 . no
C22 H138' 2.9700 3_666 no
C22 H138 3.0600 3_666 no
C22 H212 2.8300 . no
C122 C121 3.554(6) 3_567 no
C123 C145 3.565(6) . no
C123 C117 3.479(6) . no
C23 H138' 2.8000 3_666 no
C24 H216 3.0800 2_655 no
C24 H33' 3.0400 . no
C124 C113 3.359(6) . no
C24 H144 2.9300 3_666 no
C124 C117 3.579(7) . no
C25 H137 3.0500 3_666 no
C25 H216 3.0600 2_655 no
C26 H214 2.7500 . no
C126 La1 4.551(5) . no
C26 H142' 2.7100 4_554 no
C27 H218 2.5500 . no
C27 H22 2.9300 . no
C27 H224 2.7000 . no
C127 La1 4.192(5) . no
C28 H224 2.7600 . no
C28 H218 2.6100 . no
C29 H216 3.1000 3_656 no
C130 O13 3.347(6) . no
C130 C148 3.439(7) . no
C137 C144 3.523(9) . no
C138 C22 3.437(8) 3_666 no
C138 C23 3.573(8) 3_666 no
C140 C11 3.508(7) . no
C140 C112 3.597(8) . no
C140 C16 3.586(7) . no
C142 C26 3.564(7) 4_555 no
C144 C137 3.523(9) . no
C144 C24 3.559(8) 3_666 no
C145 C118 3.444(6) . no
C145 C123 3.565(6) . no
C147 C216 3.573(8) 2_656 no
C110 H116' 3.0600 . no
C110 H116" 2.9100 . no
C111 H15 2.6400 . no
C212 C22 3.268(7) . no
C113 H110 2.5600 . no
C113 H124 2.5900 . no
C114 H124 2.9500 . no
C214 C26 3.189(7) . no
C214 C220 3.218(7) . no
C115 H17 2.8000 . no
C115 H19" 3.0600 . no
C116 H110 2.7800 . no
C216 C147 3.573(8) 2_646 no
C116 H124 2.9900 . no
C216 C24 3.565(8) 2_645 no
C117 H121 2.9600 3_567 no
C118 H145' 2.6300 . no
C218 C28 3.276(7) . no
C118 H117 2.5800 . no
C118 H117' 2.5700 . no
C119 H145' 2.8000 . no
C119 H117' 2.5000 . no
C120 H126" 3.0500 . no
C120 H125" 3.0400 . no
C120 H145' 2.9900 . no
C120 H125 2.7900 . no
C220 C214 3.218(7) . no
C121 H145' 3.0600 . no
C122 H145' 2.9300 . no
C122 H128 2.8300 . no
C122 H134 3.0300 4_565 no
C122 H129" 2.9400 . no
C123 H117 2.8200 . no
C123 H145' 2.7100 . no
C124 H110 3.0600 . no
C224 C22 3.414(8) . no
C124 H117' 2.7600 . no
C224 C28 3.161(8) . no
C125 H117' 3.0700 . no
C125 H120 2.6600 . no
C126 H141 3.0300 . no
C127 H136 2.9800 . no
C128 H221 3.0300 2_656 no
C128 H130 2.8100 . no
C128 H122 2.8200 . no
C129 H111 2.8100 2_556 no
C129 H122 3.0800 . no
C129 H117 3.0000 . no
C130 H148 2.8900 . no
C130 H127 3.1000 . no
C132 H214 3.0800 3_666 no
C132 H137' 3.0100 . no
C133 H146' 2.9400 4_564 no
C133 H18' 3.0900 . no
C134 H18' 3.1000 . no
C137 H144' 2.8300 . no
C137 H18 2.8000 . no
C138 H144' 3.0400 . no
C138 H23 3.0200 . no
C140 H144' 2.8400 . no
C140 H112" 3.0700 . no
C141 H145 3.0400 . no
C144 H137 3.0500 . no
C146 H133 2.9700 4_565 no
C148 H130 3.1000 . no
C210 H112 2.7600 . no
C210 H146 3.0000 4_554 no
C211 H145 3.0400 4_554 no
C211 H112 3.1000 . no
C213 H143 3.0800 4_554 no
C213 H220 2.7500 . no
C213 H26 2.7900 . no
C213 H147' 3.0900 2_646 no
C214 H26 2.5400 . no
C214 H143 2.9200 4_554 no
C214 H147' 3.0000 2_646 no
C214 H220 2.5100 . no
C214 H132 3.0000 3_666 no
C215 H143 3.0300 4_554 no
C215 H147' 3.0400 2_646 no
C215 H223 3.0000 4_554 no
C215 H133 3.0800 3_666 no
C216 H24 2.8800 2_645 no
C218 H141' 3.1000 4_554 no
C218 H147 3.0100 4_554 no
C219 H138 2.8300 3_666 no
C219 H22 2.9800 . no
C219 H28 2.7900 . no
C220 H147' 3.0100 2_646 no
C220 H138 2.7900 3_666 no
C220 H214 3.0000 . no
C221 H148 2.9900 2_646 no
C221 H138 2.9800 3_666 no
C224 H22 2.8400 . no
C224 H23 3.0900 3_666 no
C224 H138 3.0100 3_666 no
C224 H28 2.8100 . no
H111' H112' 2.4800 . no
H111" H112 2.5200 . no
H111" H15 2.2200 . no
H111" H120 2.5400 4_554 no
H111" C15 2.8100 . no
H112' H111' 2.4800 . no
H112" C140 3.0700 . no
H112" O12 2.7300 . no
H112" La1 2.8800 . no
H115' C12 2.6700 . no
H115' C17 2.6600 . no
H115' C11 2.7000 . no
H115' N11 2.7800 . no
H115' C19 2.8600 . no
H115' H116" 2.4500 . no
H115' H19" 2.2700 . no
H115' H17 2.2800 . no
H115" H117 2.5400 . no
H115" H17 2.5200 . no
H116' C110 3.0600 . no
H116' H110 2.3600 . no
H116' H117' 2.5000 . no
H116' H124 2.2900 . no
H116" C110 2.9100 . no
H116" H115' 2.4500 . no
H116" C11 2.5200 . no
H116" C16 2.5400 . no
H116" N11 2.9200 . no
H116" H110 2.5800 . no
H117' C118 2.5700 . no
H117' H125" 2.5000 . no
H117' C124 2.7600 . no
H117' C125 3.0700 . no
H117' H116' 2.5000 . no
H117' C119 2.5000 . no
H117' H124 2.4500 . no
H117" H115 2.3400 . no
H117" H31 2.5400 3_566 no
H117" H116 2.3800 . no
H125' H126' 2.5000 . no
H125" C120 3.0400 . no
H125" H135 2.5100 2_546 no
H125" H117' 2.5000 . no
H13 C18 3.1000 . no
H13 H19 2.2500 . no
H13 C19 2.7700 . no
H126' O31 2.6600 4_555 no
H126' H125' 2.5000 . no
H126" H15 2.4600 4_555 no
H126" C120 3.0500 . no
H126" H125 2.5500 . no
H15 H111" 2.2200 . no
H15 H126" 2.4600 4_554 no
H15 H125 2.4900 4_554 no
H15 C111 2.6400 . no
H128' H129' 2.5400 . no
H128' H221 2.5800 2_656 no
H128' H130 2.4900 . no
H128" H146' 2.5700 . no
H128" H130 2.5200 . no
H17 C115 2.8000 . no
H17 H115' 2.2800 . no
H17 La1 3.9500 . no
H17 H115" 2.5200 . no
H17 N11 2.5200 . no
H129' H128' 2.5400 . no
H18 O11 2.5300 . no
H18 C137 2.8000 . no
H18 La1 3.6600 . no
H18 H137' 2.2700 . no
H18' C133 3.0900 . no
H18' H19' 2.4800 . no
H18' H128 2.5800 4_564 no
H18' C134 3.1000 . no
H18" H19 2.5100 . no
H18" C13 2.9000 . no
H129" C122 2.9400 . no
H129" H128 2.4700 . no
H19 H13 2.2500 . no
H19 H18" 2.5100 . no
H19 C13 2.8000 . no
H19' H18' 2.4800 . no
H19" H115' 2.2700 . no
H19" C115 3.0600 . no
H130' H132 2.2400 . no
H137' C18 3.0900 . no
H137' C132 3.0100 . no
H137' H132 2.5800 . no
H137' H18 2.2700 . no
H138' H144' 2.5400 . no
H138' C22 2.9700 3_666 no
H138' C23 2.8000 3_666 no
H22 C27 2.9300 . no
H22 C219 2.9800 . no
H22 H224 2.4500 . no
H22 C224 2.8400 . no
H23 C224 3.0900 3_666 no
H23 C138 3.0200 . no
H140' H144' 2.3500 . no
H24 C216 2.8800 2_655 no
H24 H216 2.5900 2_655 no
H24 H144 2.5600 3_666 no
H24 H223 2.5900 3_666 no
H141' C218 3.1000 4_555 no
H25 H216 2.5500 2_655 no
H142' C26 2.7100 4_555 no
H142' H212 2.4800 4_555 no
H142' C21 3.0700 4_555 no
H142' H26 2.5300 4_555 no
H26 H214 2.1800 . no
H26 C213 2.7900 . no
H26 C214 2.5400 . no
H26 H142' 2.5300 4_554 no
H143' H224 2.3700 . no
H144' H137 2.5400 . no
H144' C138 3.0400 . no
H144' C140 2.8400 . no
H144' C137 2.8300 . no
H144' H140' 2.3500 . no
H144' O11 2.5600 . no
H144' H138' 2.5400 . no
H28 C219 2.7900 . no
H28 C224 2.8100 . no
H145' C119 2.8000 . no
H145' C118 2.6300 . no
H145' C121 3.0600 . no
H145' C122 2.9300 . no
H145' C120 2.9900 . no
H145' C123 2.7100 . no
H29 H216 2.4100 3_656 no
H146' C133 2.9400 4_565 no
H146' H133 2.1800 4_565 no
H146' H128" 2.5700 . no
H147' C214 3.0000 2_656 no
H147' C215 3.0400 2_656 no
H147' C213 3.0900 2_656 no
H147' H220 2.5600 2_656 no
H147' C220 3.0100 2_656 no
H31 H117" 2.5400 3_566 no
H148' O12 2.8300 . no
H33' C24 3.0400 . no
H110 La1 3.9000 . no
H110 C124 3.0600 . no
H110 H116' 2.3600 . no
H110 H116" 2.5800 . no
H110 C116 2.7800 . no
H110 N11 2.5000 . no
H110 C113 2.5600 . no
H110 H124 2.1800 . no
H111 C15 2.9900 . no
H111 C129 2.8100 2_546 no
H111 H129 2.6000 2_546 no
H112 C210 2.7600 . no
H112 C211 3.1000 . no
H112 C15 3.0700 . no
H112 H210 2.3100 . no
H112 H111" 2.5200 . no
H115 H116 2.5300 . no
H115 H117" 2.3400 . no
H116 H115 2.5300 . no
H116 H117" 2.3800 . no
H117 C118 2.5800 . no
H117 H129 2.1900 . no
H117 N12 2.9100 . no
H117 C129 3.0000 . no
H117 H115" 2.5400 . no
H117 C123 2.8200 . no
H117 H121 2.4900 3_567 no
H120 H125 2.2000 . no
H120 C125 2.6600 . no
H120 H111" 2.5400 4_555 no
H121 H117 2.4900 3_567 no
H121 C117 2.9600 3_567 no
H122 C128 2.8200 . no
H122 H134 2.4700 4_565 no
H122 H128 2.3300 . no
H122 C129 3.0800 . no
H124 H117' 2.4500 . no
H124 C113 2.5900 . no
H124 N12 2.5000 . no
H124 H110 2.1800 . no
H124 C116 2.9900 . no
H124 H116' 2.2900 . no
H124 C114 2.9500 . no
H125 C120 2.7900 . no
H125 H126" 2.5500 . no
H125 H15 2.4900 4_555 no
H125 H120 2.2000 . no
H125 C15 3.0200 4_555 no
H126 La1 3.6600 . no
H126 H141 2.2300 . no
H127 N12 2.4200 . no
H127 C130 3.1000 . no
H127 La1 3.4000 . no
H127 H136 2.2700 . no
H128 H122 2.3300 . no
H128 C122 2.8300 . no
H128 H129" 2.4700 . no
H128 H18' 2.5800 4_565 no
H129 H117 2.1900 . no
H129 H111 2.6000 2_556 no
H130 H128" 2.5200 . no
H130 H148 2.4300 . no
H130 C148 3.1000 . no
H130 H128' 2.4900 . no
H130 C128 2.8100 . no
H132 C214 3.0000 3_666 no
H132 H137' 2.5800 . no
H132 H214 2.2500 3_666 no
H132 H130' 2.2400 . no
H133 C146 2.9700 4_564 no
H133 H146' 2.1800 4_564 no
H133 C215 3.0800 3_666 no
H134 H122 2.4700 4_564 no
H134 C122 3.0300 4_564 no
H135 H125" 2.5100 2_556 no
H136 H127 2.2700 . no
H136 C127 2.9800 . no
H137 C144 3.0500 . no
H137 H144' 2.5400 . no
H137 C25 3.0500 3_666 no
H138 C219 2.8300 3_666 no
H138 C224 3.0100 3_666 no
H138 C22 3.0600 3_666 no
H138 C220 2.7900 3_666 no
H138 C221 2.9800 3_666 no
H140 C15 2.8600 . no
H140 C11 2.6800 . no
H140 C14 2.9900 . no
H140 C12 2.8100 . no
H140 C13 2.9500 . no
H140 C16 2.7200 . no
H141 H126 2.2300 . no
H141 C126 3.0300 . no
H143 C215 3.0300 4_555 no
H143 C213 3.0800 4_555 no
H143 C214 2.9200 4_555 no
H144 C24 2.9300 3_666 no
H144 H24 2.5600 3_666 no
H145 C211 3.0400 4_555 no
H145 C141 3.0400 . no
H146 C210 3.0000 4_555 no
H147 H218 2.2800 4_555 no
H147 C218 3.0100 4_555 no
H148 C221 2.9900 2_656 no
H148 C130 2.8900 . no
H148 H130 2.4300 . no
H210 H112 2.3100 . no
H212 C21 2.6400 . no
H212 C22 2.8300 . no
H212 H142' 2.4800 4_554 no
H214 H26 2.1800 . no
H214 H220 2.2600 . no
H214 C220 3.0000 . no
H214 H132 2.2500 3_666 no
H214 C26 2.7500 . no
H214 C132 3.0800 3_666 no
H214 C21 3.0000 . no
H215 H223 2.5100 4_554 no
H216 H25 2.5500 2_645 no
H216 C29 3.1000 3_656 no
H216 H29 2.4100 3_656 no
H216 H24 2.5900 2_645 no
H216 C24 3.0800 2_645 no
H216 C25 3.0600 2_645 no
H218 C27 2.5500 . no
H218 H147 2.2800 4_554 no
H218 C28 2.6100 . no
H220 H214 2.2600 . no
H220 C214 2.5100 . no
H220 C213 2.7500 . no
H220 H147' 2.5600 2_646 no
H221 C128 3.0300 2_646 no
H221 H128' 2.5800 2_646 no
H223 H215 2.5100 4_555 no
H223 H24 2.5900 3_666 no
H223 C215 3.0000 4_555 no
H224 C27 2.7000 . no
H224 C28 2.7600 . no
H224 H22 2.4500 . no
H224 H143' 2.3700 . no

loop_
_geom_hbond_atom_site_label_D
_geom_hbond_atom_site_label_H
_geom_hbond_atom_site_label_A
_geom_hbond_distance_DH
_geom_hbond_distance_HA
_geom_hbond_distance_DA
_geom_hbond_angle_DHA
_geom_hbond_publ_flag
C17 H17 N11 1.0000 2.5200 2.964(6) 107.00 yes
C18 H18 O11 0.9800 2.5300 3.464(6) 160.00 yes
C144 H144' O11 0.9900 2.5600 3.198(7) 122.00 yes
C110 H110 N11 1.0000 2.5000 2.886(6) 102.00 yes
C124 H124 N12 1.0000 2.5000 2.915(6) 104.00 yes
C127 H127 N12 1.0000 2.4200 2.918(6) 110.00 yes

loop_
_geom_torsion_atom_site_label_1
_geom_torsion_atom_site_label_2
_geom_torsion_atom_site_label_3
_geom_torsion_atom_site_label_4
_geom_torsion
_geom_torsion_publ_flag
O12 La1 O11 C137 -92.1(3) no
O12 La1 O11 C140 80.7(4) no
O13 La1 O11 C137 -52.2(3) no
O13 La1 O11 C140 120.5(4) no
N11 La1 O11 C137 138.5(3) no
N11 La1 O11 C140 -48.7(4) no
N12 La1 O11 C137 141.1(3) no
N12 La1 O11 C140 -46.2(4) no
C130 La1 O11 C137 26.6(3) no
C130 La1 O11 C140 -160.7(4) no
O11 La1 O12 C141 -155.2(3) no
O11 La1 O12 C144 28.4(4) no
O13 La1 O12 C141 53.1(3) no
O13 La1 O12 C144 -123.3(5) no
N11 La1 O12 C141 -80.9(3) no
N11 La1 O12 C144 102.7(5) no
N12 La1 O12 C141 -14.9(4) no
N12 La1 O12 C144 168.7(4) no
C130 La1 O12 C141 124.8(3) no
C130 La1 O12 C144 -51.6(5) no
O11 La1 O13 C145 -137.7(3) no
O11 La1 O13 C148 32.7(3) no
O12 La1 O13 C145 -97.6(4) no
O12 La1 O13 C148 72.8(3) no
N11 La1 O13 C145 26.8(4) no
N11 La1 O13 C148 -162.8(3) no
N12 La1 O13 C145 33.8(4) no
N12 La1 O13 C148 -155.8(3) no
C130 La1 O13 C145 141.0(4) no
C130 La1 O13 C148 -48.6(3) no
O11 La1 N11 C11 15.5(4) no
O11 La1 N11 C113 180.0(2) no
O12 La1 N11 C11 -51.6(4) no
O12 La1 N11 C113 112.8(2) no
O13 La1 N11 C11 -153.7(3) no
O13 La1 N11 C113 10.8(3) no
N12 La1 N11 C11 -162.5(4) no
N12 La1 N11 C113 2.0(2) no
C130 La1 N11 C11 103.7(4) no
C130 La1 N11 C113 -91.8(3) no
O11 La1 N12 C113 -5.2(3) no
O11 La1 N12 C118 175.3(3) no
O12 La1 N12 C113 -113.4(2) no
O12 La1 N12 C118 67.0(4) no
O13 La1 N12 C113 -175.9(2) no
O13 La1 N12 C118 4.6(4) no
N11 La1 N12 C113 -2.0(2) no
N11 La1 N12 C118 178.5(4) no
C130 La1 N12 C113 103.4(3) no
C130 La1 N12 C118 -76.1(4) no
O11 La1 C130 C131 65.7(4) no
O12 La1 C130 C131 136.1(4) no
O13 La1 C130 C131 -158.5(4) no
N11 La1 C130 C131 -21.9(5) no
N12 La1 C130 C131 -76.8(4) no
La1 O11 C137 C138 165.4(3) no
C140 O11 C137 C138 -8.5(5) no
La1 O11 C140 C139 171.1(3) no
C137 O11 C140 C139 -15.4(5) no
C144 O12 C141 C142 -35.2(5) no
La1 O12 C144 C143 -163.0(3) no
La1 O12 C141 C142 147.6(3) no
C141 O12 C144 C143 20.2(6) no
La1 O13 C145 C146 -167.8(3) no
C148 O13 C145 C146 21.4(5) no
C145 O13 C148 C147 0.1(5) no
La1 O13 C148 C147 -172.8(3) no
C34 O31 C31 C32 14.4(12) no
C31 O31 C34 C33 -10.1(12) no
La1 N11 C11 C16 81.5(4) no
C113 N11 C11 C12 111.8(5) no
C113 N11 C11 C16 -78.6(5) no
La1 N11 C113 N12 -3.3(3) no
La1 N11 C11 C12 -88.1(4) no
C11 N11 C113 C114 -25.1(6) no
La1 N11 C113 C114 170.5(3) no
C11 N11 C113 N12 161.1(4) no
C118 N12 C113 N11 -177.3(4) no
C113 N12 C118 C119 78.5(6) no
La1 N12 C118 C119 -102.2(4) no
La1 N12 C113 C114 -170.4(3) no
C118 N12 C113 C114 9.2(7) no
C113 N12 C118 C123 -109.9(5) no
La1 N12 C113 N11 3.2(3) no
La1 N12 C118 C123 69.5(5) no
C12 C11 C16 C110 176.1(4) no
C16 C11 C12 C17 -175.6(4) no
N11 C11 C12 C17 -6.3(6) no
C16 C11 C12 C13 0.9(6) no
C12 C11 C16 C15 -0.4(6) no
N11 C11 C12 C13 170.2(4) no
N11 C11 C16 C110 6.4(6) no
N11 C11 C16 C15 -170.0(4) no
C11 C12 C17 C18 104.5(5) no
C11 C12 C13 C14 -0.9(6) no
C17 C12 C13 C14 175.7(4) no
C13 C12 C17 C18 -71.9(5) no
C11 C12 C17 C19 -133.0(4) no
C13 C12 C17 C19 50.6(5) no
C12 C13 C14 C15 0.4(7) no
C13 C14 C15 C16 0.2(6) no
C14 C15 C16 C110 -176.7(4) no
C14 C15 C16 C11 -0.2(6) no
C15 C16 C110 C111 -37.4(6) no
C15 C16 C110 C112 86.7(5) no
C11 C16 C110 C111 146.2(4) no
C11 C16 C110 C112 -89.6(5) no
C16 C110 C111 H111 -50.00 no
C112 C110 C111 H111' 65.00 no
H110 C110 C111 H111 68.00 no
C16 C110 C112 H112' -179.00 no
C16 C110 C111 H111" 70.00 no
C112 C110 C111 H111" -55.00 no
C112 C110 C111 H111 -175.00 no
C16 C110 C112 H112" 61.00 no
C16 C110 C111 H111' -170.00 no
H110 C110 C112 H112' 64.00 no
H110 C110 C112 H112" -56.00 no
H110 C110 C112 H112 -176.00 no
H110 C110 C111 H111' -52.00 no
C16 C110 C112 H112 -59.00 no
C111 C110 C112 H112' -53.00 no
H110 C110 C111 H111" -171.00 no
C111 C110 C112 H112 67.00 no
C111 C110 C112 H112" -173.00 no
C113 C114 C115 H115' 67.00 no
C117 C114 C115 H115' -169.00 no
C116 C114 C115 H115 66.00 no
C113 C114 C115 H115 -173.00 no
C117 C114 C115 H115" 71.00 no
C113 C114 C115 H115" -53.00 no
C115 C114 C116 H116' -179.00 no
C115 C114 C116 H116" 61.00 no
C115 C114 C116 H116 -59.00 no
C117 C114 C116 H116' -65.00 no
C117 C114 C116 H116" 175.00 no
C117 C114 C116 H116 55.00 no
C113 C114 C117 H117' -63.00 no
C113 C114 C117 H117" 178.00 no
C113 C114 C117 H117 57.00 no
C115 C114 C117 H117' 179.00 no
C115 C114 C117 H117" 59.00 no
C115 C114 C117 H117 -61.00 no
C116 C114 C117 H117' 63.00 no
C116 C114 C117 H117" -57.00 no
C116 C114 C117 H117 -177.00 no
C113 C114 C116 H116 -178.00 no
C116 C114 C115 H115" -174.00 no
C117 C114 C115 H115 -49.00 no
C113 C114 C116 H116' 62.00 no
C116 C114 C115 H115' -54.00 no
C113 C114 C116 H116" -58.00 no
C120 C119 C124 H124 158.00 no
C118 C119 C124 H124 -24.00 no
C118 C119 C120 H120 -179.00 no
C124 C119 C120 H120 -1.00 no
C119 C120 C121 H121 -179.00 no
H120 C120 C121 H121 1.00 no
H120 C120 C121 C122 -179.00 no
H121 C121 C122 C123 178.00 no
C120 C121 C122 H122 178.00 no
H121 C121 C122 H122 -2.00 no
B2 C21 C22 C23 -179.8(4) no
C22 C21 C26 C25 1.6(6) no
B2 C21 C26 C25 -179.5(4) no
C22 C21 B2 C27 57.3(5) no
C22 C21 B2 C213 177.9(4) no
C22 C21 B2 C219 -62.3(5) no
C26 C21 B2 C27 -121.6(5) no
C26 C21 B2 C213 -1.1(6) no
C26 C21 B2 C219 118.8(5) no
C26 C21 C22 C23 -0.8(6) no
C21 C22 C23 C24 -0.3(7) no
H122 C122 C123 C118 -179.00 no
H122 C122 C123 C127 1.00 no
C118 C123 C127 H127 -9.00 no
C122 C123 C127 H127 171.00 no
C22 C23 C24 C25 0.7(6) no
H124 C124 C126 H126' -61.00 no
H124 C124 C126 H126" 179.00 no
C125 C124 C126 H126 175.00 no
C126 C124 C125 H125' -62.00 no
C126 C124 C125 H125" 178.00 no
C126 C124 C125 H125 58.00 no
H124 C124 C125 H125' 54.00 no
H124 C124 C125 H125" -66.00 no
H124 C124 C125 H125 174.00 no
C119 C124 C125 H125 -68.00 no
C125 C124 C126 H126" -65.00 no
C119 C124 C126 H126 -57.00 no
C125 C124 C126 H126' 55.00 no
C23 C24 C25 C26 0.1(7) no
H124 C124 C126 H126 59.00 no
C119 C124 C126 H126" 63.00 no
C119 C124 C125 H125' 172.00 no
C119 C124 C126 H126' -177.00 no
C119 C124 C125 H125" 52.00 no
C24 C25 C26 C21 -1.3(7) no
C123 C127 C128 H128" 51.00 no
H127 C127 C128 H128' 52.00 no
C123 C127 C128 H128' 171.00 no
H127 C127 C128 H128 172.00 no
C123 C127 C128 H128 -69.00 no
C129 C127 C128 H128' -65.00 no
C123 C127 C129 H129 -56.00 no
C128 C127 C129 H129' 59.00 no
C128 C127 C129 H129" -61.00 no
H127 C127 C128 H128" -68.00 no
C212 C27 C28 C29 2.3(8) no
B2 C27 C28 C29 -174.1(5) no
C28 C27 B2 C21 -158.7(5) no
C28 C27 B2 C213 77.7(6) no
C129 C127 C128 H128" 175.00 no
C129 C127 C128 H128 55.00 no
C212 C27 B2 C213 -98.5(5) no
C212 C27 B2 C219 142.5(5) no
C128 C127 C129 H129 179.00 no
H127 C127 C129 H129' -58.00 no
C123 C127 C129 H129' -176.00 no
C123 C127 C129 H129" 64.00 no
C28 C27 C212 C211 -1.9(8) no
B2 C27 C212 C211 174.5(5) no
H127 C127 C129 H129" -178.00 no
H127 C127 C129 H129 62.00 no
C28 C27 B2 C219 -41.4(6) no
C212 C27 B2 C21 25.2(7) no
C27 C28 C29 C210 -0.8(9) no
C28 C29 C210 C211 -1.3(9) no
H130 C130 C131 C132 125.00 no
H130' C130 C131 C132 14.00 no
H130 C130 C131 C136 -56.00 no
H130' C130 C131 C136 -167.00 no
C136 C131 C132 H132 180.00 no
C130 C131 C136 H136 0.00 no
C130 C131 C132 H132 -1.00 no
C132 C131 C136 H136 179.00 no
C131 C132 C133 H133 -179.00 no
H132 C132 C133 H133 1.00 no
H132 C132 C133 C134 -179.00 no
C132 C133 C134 H134 179.00 no
H133 C133 C134 C135 179.00 no
H133 C133 C134 H134 -1.00 no
C133 C134 C135 H135 -180.00 no
H134 C134 C135 C136 -180.00 no
H134 C134 C135 H135 0.00 no
H135 C135 C136 C131 -180.00 no
H135 C135 C136 H136 0.00 no
C134 C135 C136 H136 -180.00 no
O11 C137 C138 H138' -90.00 no
O11 C137 C138 H138 149.00 no
H137' C137 C138 C139 -90.00 no
H137 C137 C138 H138' 30.00 no
H137 C137 C138 H138 -92.00 no
H137' C137 C138 H138' 151.00 no
H137' C137 C138 H138 30.00 no
H137 C137 C138 C139 149.00 no
H138 C138 C139 C140 -158.00 no
C137 C138 C139 H139 -157.00 no
C137 C138 C139 H139' 80.00 no
H138 C138 C139 H139 83.00 no
H138' C138 C139 H139 -38.00 no
H138' C138 C139 C140 81.00 no
H138 C138 C139 H139' -39.00 no
H138' C138 C139 H139' -160.00 no
H139 C139 C140 H140 -88.00 no
C138 C139 C140 H140 153.00 no
C138 C139 C140 H140' -86.00 no
H139' C139 C140 H140 34.00 no
H139 C139 C140 O11 152.00 no
H139' C139 C140 O11 -86.00 no
H139 C139 C140 H140' 33.00 no
H139' C139 C140 H140' 155.00 no
H141 C141 C142 H142 37.00 no
O12 C141 C142 H142 -83.00 no
H141' C141 C142 C143 -83.00 no
O12 C141 C142 H142' 155.00 no
H141' C141 C142 H142' 36.00 no
H141 C141 C142 C143 156.00 no
H141 C141 C142 H142' -85.00 no
H141' C141 C142 H142 158.00 no
C141 C142 C143 H143 96.00 no
C141 C142 C143 H143' -143.00 no
H142 C142 C143 C144 95.00 no
H142 C142 C143 H143' -24.00 no
H142' C142 C143 C144 -143.00 no
H142' C142 C143 H143 -23.00 no
H142 C142 C143 H143 -145.00 no
H142' C142 C143 H143' 98.00 no
H143 C143 C144 O12 -117.00 no
H143' C143 C144 O12 123.00 no
C142 C143 C144 H144' -118.00 no
C142 C143 C144 H144 123.00 no
H143' C143 C144 H144' 2.00 no
H143 C143 C144 H144' 123.00 no
H143 C143 C144 H144 4.00 no
H143' C143 C144 H144 -117.00 no
O13 C145 C146 H146' 85.00 no
O13 C145 C146 H146 -154.00 no
H145' C145 C146 H146' -35.00 no
H145 C145 C146 C147 85.00 no
H145' C145 C146 C147 -154.00 no
H145 C145 C146 H146' -156.00 no
H145 C145 C146 H146 -34.00 no
H145' C145 C146 H146 87.00 no
C145 C146 C147 H147 -85.00 no
H146' C146 C147 C148 -85.00 no
C145 C146 C147 H147' 154.00 no
H146' C146 C147 H147' 35.00 no
H146 C146 C147 C148 154.00 no
H146 C146 C147 H147' -87.00 no
H146 C146 C147 H147 34.00 no
H146' C146 C147 H147 156.00 no
C146 C147 C148 H148' -141.00 no
H147 C147 C148 H148 -142.00 no
H147 C147 C148 O13 98.00 no
H147 C147 C148 H148' -22.00 no
H147' C147 C148 O13 -141.00 no
C146 C147 C148 H148 98.00 no
H147' C147 C148 H148' 99.00 no
H147' C147 C148 H148 -21.00 no
C29 C210 C211 C212 1.8(9) no
C210 C211 C212 C27 -0.1(9) no
C214 C213 C218 C217 1.6(6) no
C218 C213 C214 C215 -1.7(6) no
C218 C213 B2 C27 -14.0(6) no
C218 C213 B2 C219 106.2(4) no
C214 C213 B2 C21 48.7(5) no
B2 C213 C218 C217 -175.1(4) no
C214 C213 B2 C219 -70.1(5) no
B2 C213 C214 C215 175.0(4) no
C218 C213 B2 C21 -135.0(4) no
C214 C213 B2 C27 169.6(4) no
C213 C214 C215 C216 0.7(7) no
C214 C215 C216 C217 0.5(7) no
C215 C216 C217 C218 -0.6(8) no
C216 C217 C218 C213 -0.5(7) no
B2 C219 C224 C223 -177.4(5) no
B2 C219 C220 C221 176.5(5) no
C220 C219 C224 C223 -1.0(7) no
C220 C219 B2 C21 -89.9(5) no
C220 C219 B2 C27 151.7(5) no
C224 C219 B2 C21 86.2(5) no
C224 C219 C220 C221 0.2(7) no
C224 C219 B2 C213 -151.0(4) no
C220 C219 B2 C213 32.9(6) no
C224 C219 B2 C27 -32.3(6) no
C219 C220 C221 C222 1.1(8) no
C220 C221 C222 C223 -1.6(8) no
C221 C222 C223 C224 0.8(8) no
C222 C223 C224 C219 0.5(8) no
O31 C31 C32 C33 -13.9(16) no
C31 C32 C33 C34 7.9(17) no
C32 C33 C34 O31 0.9(15) no
